data_7150433
loop_
_publ_author_name
'Peng, Hairuo'
'Carrico, Dora'
'Thai, Van'
'Blaskovich, Michelle'
'Bucher, Cynthia'
'Pusateri, Erin E.'
'Sebti, Said M.'
'Hamilton, Andrew D.'

_publ_section_title
;
 Synthesis and evaluation of potent, highly-selective,
 3-aryl-piperazinone inhibitors of protein geranylgeranyltransferase-I.
;
_journal_issue 9
_journal_name_full 'Organic &amp; biomolecular chemistry'
_journal_page_first 1768
_journal_page_last 1784
_journal_paper_doi 10.1039/b517572k
_journal_volume 4
_journal_year 2006
_chemical_formula_moiety 'C19 H18 N2 O3 '
_chemical_formula_sum 'C19 H18 N2 O3'
_chemical_formula_weight 322.36
_space_group_IT_number 4
_symmetry_cell_setting monoclinic
_symmetry_Int_Tables_number 4
_symmetry_space_group_name_Hall 'P 2yb'
_symmetry_space_group_name_H-M 'P 1 21 1'
_audit_creation_date 'Mon Oct 10 15:14:07 2000'
_audit_creation_method 'from TEXRAY.INF file'
_cell_angle_alpha 90
_cell_angle_beta 90.753(4)
_cell_angle_gamma 90
_cell_formula_units_Z 2
_cell_length_a 7.884(1)
_cell_length_b 5.6159(4)
_cell_length_c 17.964(1)
_cell_measurement_reflns_used 0
_cell_measurement_temperature 183.2
_cell_measurement_theta_max 0.0
_cell_measurement_theta_min 0.0
_cell_volume 795.30(12)
_computing_cell_refinement 'MSC/AFC Diffractometer Control'
_computing_data_collection 'MSC/AFC Diffractometer Control'
_computing_data_reduction teXsan
_computing_publication_material teXsan
_computing_structure_refinement teXsan
_diffrn_ambient_temperature 183.2
_diffrn_measurement_device unknown
_diffrn_measurement_method 'omega scans with profile analysis'
_diffrn_orient_matrix_UB_11 0.00000
_diffrn_orient_matrix_UB_12 0.00000
_diffrn_orient_matrix_UB_13 0.00000
_diffrn_orient_matrix_UB_21 0.00000
_diffrn_orient_matrix_UB_22 0.00000
_diffrn_orient_matrix_UB_23 0.00000
_diffrn_orient_matrix_UB_31 0.00000
_diffrn_orient_matrix_UB_32 0.00000
_diffrn_orient_matrix_UB_33 0.00000
_diffrn_radiation_monochromator graphite
_diffrn_radiation_source 'X-ray tube'
_diffrn_radiation_type MoKalpha
_diffrn_radiation_wavelength 0.7107
_diffrn_reflns_av_R_equivalents 0.0328
_diffrn_reflns_limit_h_max 9
_diffrn_reflns_limit_h_min -9
_diffrn_reflns_limit_k_max 6
_diffrn_reflns_limit_k_min -6
_diffrn_reflns_limit_l_max 21
_diffrn_reflns_limit_l_min -21
_diffrn_reflns_number 2796
_diffrn_reflns_theta_max 24.99
_diffrn_standards_decay_% 0.00
_diffrn_standards_interval_count 0
_diffrn_standards_number 0
_exptl_absorpt_coefficient_mu 0.092
_exptl_absorpt_correction_type none
_exptl_crystal_colour colorless
_exptl_crystal_density_diffrn 1.346
_exptl_crystal_description plate
_exptl_crystal_F_000 340.00
_exptl_crystal_size_max 0.240
_exptl_crystal_size_mid 0.170
_exptl_crystal_size_min 0.100
_refine_diff_density_max 0.17
_refine_diff_density_min -0.18
_refine_ls_extinction_method none
_refine_ls_goodness_of_fit_obs 1.508
_refine_ls_matrix_type full
_refine_ls_number_parameters 220
_refine_ls_number_reflns 1148
_refine_ls_number_restraints 0
_refine_ls_R_factor_obs 0.0404
_refine_ls_shift/esd_max 0.0001
_refine_ls_structure_factor_coef F
_refine_ls_weighting_scheme sigma
_refine_ls_wR_factor_obs 0.0418
_reflns_number_observed 1148
_reflns_number_total 1563
_reflns_observed_criterion 3.00
_cod_data_source_file b517572k.txt
_cod_data_source_block SRH463_HAMILTON_-_PENG
_cod_depositor_comments
;
The following automatic conversions were performed:

'_atom_site_thermal_displace_type' tag value 'Uij' was replaced with
'Uani' value 42 times.

Automatic conversion script
Id: cif_fix_values 1646 2011-03-28 12:23:43Z adriana 
;
_cod_original_cell_volume 795.3(1)
_cod_original_sg_symbol_H-M 'P 21 '
_cod_original_formula_sum 'C19 H18 N2 O3 '
_cod_database_code 7150433

loop_
_symmetry_equiv_pos_as_xyz
' +x, +y, +z'
' -x,1/2+y, -z'

loop_
_atom_site_aniso_label
_atom_site_aniso_U_11
_atom_site_aniso_U_22
_atom_site_aniso_U_33
_atom_site_aniso_U_12
_atom_site_aniso_U_13
_atom_site_aniso_U_23
O(1) 0.032(1) 0.055(2) 0.043(1) 0.001(2) -0.008(1) 0.015(2)
O(2) 0.033(1) 0.037(2) 0.051(1) 0.006(2) 0.002(1) 0.002(2)
O(3) 0.025(1) 0.038(2) 0.041(1) -0.003(1) -0.0058(9) -0.011(2)
N(1) 0.026(1) 0.031(2) 0.030(1) 0.001(2) -0.002(1) -0.001(2)
N(2) 0.036(2) 0.055(3) 0.031(1) -0.006(2) -0.010(1) -0.002(2)
C(1) 0.027(2) 0.045(3) 0.030(2) -0.008(2) -0.003(1) 0.011(2)
C(2) 0.027(2) 0.032(3) 0.028(2) 0.000(2) -0.004(1) 0.002(2)
C(3) 0.042(2) 0.034(3) 0.035(2) -0.003(2) 0.002(2) -0.003(2)
C(4) 0.052(2) 0.040(3) 0.032(2) -0.006(3) 0.000(2) -0.003(2)
C(5) 0.035(2) 0.038(3) 0.030(2) -0.001(2) -0.002(1) 0.000(2)
C(6) 0.029(2) 0.028(3) 0.027(2) -0.001(2) 0.001(1) 0.003(2)
C(7) 0.032(2) 0.034(3) 0.035(2) 0.005(2) -0.001(1) 0.007(2)
C(8) 0.041(2) 0.042(3) 0.036(2) -0.006(2) 0.003(2) -0.007(3)
C(9) 0.035(2) 0.050(3) 0.034(2) -0.004(2) -0.007(2) 0.011(3)
C(10) 0.032(2) 0.039(3) 0.048(2) 0.004(2) -0.001(2) 0.010(3)
C(11) 0.038(2) 0.033(3) 0.036(2) -0.003(2) 0.002(2) 0.002(2)
C(12) 0.033(2) 0.027(3) 0.024(2) 0.001(2) -0.002(1) 0.004(2)
C(13) 0.027(2) 0.035(3) 0.042(2) -0.004(2) -0.006(1) 0.002(2)
C(14) 0.020(2) 0.026(3) 0.036(2) -0.001(2) -0.003(1) 0.003(2)
C(15) 0.035(2) 0.035(3) 0.044(2) -0.004(2) -0.005(2) 0.002(3)
C(16) 0.041(2) 0.033(3) 0.041(2) 0.003(2) 0.000(2) 0.012(2)
C(17) 0.035(2) 0.048(3) 0.033(2) 0.003(2) -0.002(1) -0.001(2)
C(18) 0.037(2) 0.038(3) 0.042(2) -0.003(2) -0.002(2) -0.009(3)
C(19) 0.032(2) 0.028(3) 0.040(2) -0.004(2) 0.003(1) 0.000(2)

loop_
_atom_site_label
_atom_site_fract_x
_atom_site_fract_y
_atom_site_fract_z
_atom_site_U_iso_or_equiv
_atom_site_thermal_displace_type
_atom_site_calc_flag
_atom_site_calc_attached_atom
O(1) 0.9225(3) 0.0038 0.4274(1) 0.0433(8) Uani ? ?
O(2) 0.2570(3) 0.3374(8) 0.3704(1) 0.0404(8) Uani ? ?
O(3) 0.3960(2) 0.0261(8) 0.3174(1) 0.0345(7) Uani ? ?
N(1) 0.5452(3) 0.3096(8) 0.3771(1) 0.0288(8) Uani ? ?
N(2) 0.8172(3) 0.3547(9) 0.4716(1) 0.041(1) Uani ? ?
C(1) 0.8229(4) 0.173(1) 0.4229(2) 0.034(1) Uani ? ?
C(2) 0.7046(4) 0.196(1) 0.3555(1) 0.0290(9) Uani ? ?
C(3) 0.5595(4) 0.513(1) 0.4223(2) 0.037(1) Uani ? ?
C(4) 0.6951(4) 0.534(1) 0.4667(2) 0.041(1) Uani ? ?
C(5) 0.8004(4) 0.3475(10) 0.2978(1) 0.034(1) Uani ? ?
C(6) 0.7158(4) 0.3657(10) 0.2225(2) 0.0280(10) Uani ? ?
C(7) 0.7453(4) 0.1946(10) 0.1690(2) 0.034(1) Uani ? ?
C(8) 0.6763(4) 0.212(1) 0.0978(2) 0.039(1) Uani ? ?
C(9) 0.5754(4) 0.407(1) 0.0800(2) 0.039(1) Uani ? ?
C(10) 0.5414(4) 0.578(1) 0.1330(2) 0.040(1) Uani ? ?
C(11) 0.6126(4) 0.558(1) 0.2041(2) 0.035(1) Uani ? ?
C(12) 0.3874(4) 0.232(1) 0.3557(2) 0.028(1) Uani ? ?
C(13) 0.2361(4) -0.0940(10) 0.3025(2) 0.0347(10) Uani ? ?
C(14) 0.1922(4) -0.0971(10) 0.2207(2) 0.0271(10) Uani ? ?
C(15) 0.2359(4) 0.083(1) 0.1730(2) 0.038(1) Uani ? ?
C(16) 0.1869(4) 0.074(1) 0.0982(2) 0.038(1) Uani ? ?
C(17) 0.0916(4) -0.116(1) 0.0719(2) 0.039(1) Uani ? ?
C(18) 0.0464(4) -0.297(1) 0.1194(2) 0.039(1) Uani ? ?
C(19) 0.0978(4) -0.288(1) 0.1936(2) 0.033(1) Uani ? ?
H(1) 0.6819 0.0423 0.3355 0.0348 Uani ? ?
H(2) 0.4745 0.6333 0.4212 0.0444 Uani ? ?
H(3) 0.7091 0.6742 0.4957 0.0497 Uani ? ?
H(4) 0.907(4) 0.364(9) 0.506(2) 0.06(1) Uani ? ?
H(5) 0.8124 0.5039 0.3173 0.0413 Uani ? ?
H(6) 0.9095 0.2791 0.2913 0.0413 Uani ? ?
H(7) 0.8146 0.0615 0.1812 0.0405 Uani ? ?
H(8) 0.6980 0.0930 0.0617 0.0474 Uani ? ?
H(9) 0.5293 0.4222 0.0311 0.0474 Uani ? ?
H(10) 0.4698 0.7089 0.1210 0.0475 Uani ? ?
H(11) 0.5903 0.6766 0.2403 0.0426 Uani ? ?
H(12) 0.2441 -0.2535 0.3199 0.0416 Uani ? ?
H(13) 0.1487 -0.0137 0.3283 0.0416 Uani ? ?
H(14) 0.2999 0.2148 0.1911 0.0458 Uani ? ?
H(15) 0.2191 0.1978 0.0653 0.0460 Uani ? ?
H(16) 0.0572 -0.1211 0.0210 0.0466 Uani ? ?
H(17) -0.0196 -0.4266 0.1015 0.0468 Uani ? ?
H(18) 0.0682 -0.4142 0.2262 0.0400 Uani ? ?

loop_
_atom_type_symbol
_atom_type_oxidation_number
_atom_type_number_in_cell
_atom_type_scat_dispersion_real
_atom_type_scat_dispersion_imag
_atom_type_scat_source
C 0 38 0.003 0.002 'International Tables'
H 0 36 0.000 0.000 'International Tables'
N 0 4 0.006 0.003 'International Tables'
O 0 6 0.011 0.006 'International Tables'

loop_
_geom_angle_atom_site_label_1
_geom_angle_atom_site_label_2
_geom_angle_atom_site_label_3
_geom_angle
_geom_angle_site_symmetry_1
_geom_angle_site_symmetry_2
_geom_angle_site_symmetry_3
_geom_angle_publ_flag
C(12) O(3) C(13) 116.3(3) ? ? ? yes
C(2) N(1) C(3) 116.4(3) ? ? ? yes
C(2) N(1) C(12) 124.5(3) ? ? ? yes
C(3) N(1) C(12) 119.1(3) ? ? ? yes
C(1) N(2) C(4) 122.3(3) ? ? ? yes
O(1) C(1) N(2) 124.6(3) ? ? ? yes
O(1) C(1) C(2) 119.8(4) ? ? ? yes
N(2) C(1) C(2) 115.4(4) ? ? ? yes
N(1) C(2) C(1) 110.1(3) ? ? ? yes
N(1) C(2) C(5) 111.4(3) ? ? ? yes
C(1) C(2) C(5) 106.2(2) ? ? ? yes
N(1) C(3) C(4) 118.3(4) ? ? ? yes
N(2) C(4) C(3) 121.6(4) ? ? ? yes
C(2) C(5) C(6) 115.2(3) ? ? ? yes
C(5) C(6) C(7) 120.1(3) ? ? ? yes
C(5) C(6) C(11) 121.3(4) ? ? ? yes
C(7) C(6) C(11) 118.5(3) ? ? ? yes
C(6) C(7) C(8) 121.6(4) ? ? ? yes
C(7) C(8) C(9) 119.2(4) ? ? ? yes
C(8) C(9) C(10) 120.3(3) ? ? ? yes
C(9) C(10) C(11) 119.7(4) ? ? ? yes
C(6) C(11) C(10) 120.7(4) ? ? ? yes
O(2) C(12) O(3) 125.1(3) ? ? ? yes
O(2) C(12) N(1) 123.6(4) ? ? ? yes
O(3) C(12) N(1) 111.3(3) ? ? ? yes
O(3) C(13) C(14) 111.9(3) ? ? ? yes
C(13) C(14) C(15) 123.0(3) ? ? ? yes
C(13) C(14) C(19) 117.8(3) ? ? ? yes
C(15) C(14) C(19) 119.2(3) ? ? ? yes
C(14) C(15) C(16) 120.3(3) ? ? ? yes
C(15) C(16) C(17) 120.0(4) ? ? ? yes
C(16) C(17) C(18) 120.0(3) ? ? ? yes
C(17) C(18) C(19) 119.7(4) ? ? ? yes
C(14) C(19) C(18) 120.7(4) ? ? ? yes

loop_
_geom_bond_atom_site_label_1
_geom_bond_atom_site_label_2
_geom_bond_distance
_geom_bond_site_symmetry_1
_geom_bond_site_symmetry_2
_geom_bond_publ_flag
O(1) C(1) 1.236(5) ? ? yes
O(2) C(12) 1.218(4) ? ? yes
O(3) C(12) 1.349(4) ? ? yes
O(3) C(13) 1.452(4) ? ? yes
N(1) C(2) 1.467(4) ? ? yes
N(1) C(3) 1.407(5) ? ? yes
N(1) C(12) 1.367(4) ? ? yes
N(2) C(1) 1.344(6) ? ? yes
N(2) C(4) 1.395(6) ? ? yes
C(1) C(2) 1.523(4) ? ? yes
C(2) C(5) 1.547(5) ? ? yes
C(3) C(4) 1.330(4) ? ? yes
C(5) C(6) 1.503(4) ? ? yes
C(6) C(7) 1.382(5) ? ? yes
C(6) C(11) 1.389(5) ? ? yes
C(7) C(8) 1.386(4) ? ? yes
C(8) C(9) 1.385(6) ? ? yes
C(9) C(10) 1.382(6) ? ? yes
C(10) C(11) 1.393(4) ? ? yes
C(13) C(14) 1.506(4) ? ? yes
C(14) C(15) 1.372(5) ? ? yes
C(14) C(19) 1.390(5) ? ? yes
C(15) C(16) 1.394(4) ? ? yes
C(16) C(17) 1.383(6) ? ? yes
C(17) C(18) 1.377(6) ? ? yes
C(18) C(19) 1.388(4) ? ? yes
